data_7721008
loop_
_publ_author_name
'Amrutha, P. R.'
'Kundu, Gargi'
'Ganesh, Vemuri Lakshmi'
'Gonnade, Rajesh G.'
'Gopakumar, Gopinadhanpillai'
'Sen, Sakya S.'

_publ_section_title
;
 Reactions of saturated NHC&#xb7;boranes with electron-deficient alkynes
 and alkenes. Borirane formation, their reactivities, and coupling of
 tetracyanoethylene.
;
_journal_issue 21
_journal_name_full 'Dalton transactions (Cambridge, England : 2003)'
_journal_page_first 8356
_journal_page_last 8365
_journal_paper_doi 10.1039/d6dt00852f
_journal_volume 55
_journal_year 2026
_chemical_formula_moiety 'C33 H47 B N2 O4'
_chemical_formula_sum 'C33 H47 B N2 O4'
_chemical_formula_weight 546.53
_space_group_crystal_system monoclinic
_space_group_IT_number 9
_space_group_name_Hall 'C -2yc'
_space_group_name_H-M_alt 'C 1 c 1'
_atom_sites_solution_hydrogens mixed
_audit_creation_date 2025-09-02
_audit_creation_method
;
Olex2 1.5
(compiled 2024.02.16 svn.r378c4104 for OlexSys, GUI svn.r6928)
;
_audit_update_record
;
2025-10-07 deposited with the CCDC.	2026-05-07 downloaded from the CCDC.
;
_cell_angle_alpha 90
_cell_angle_beta 92.683(3)
_cell_angle_gamma 90
_cell_formula_units_Z 4
_cell_length_a 16.7284(18)
_cell_length_b 9.7573(10)
_cell_length_c 18.4994(16)
_cell_measurement_reflns_used 103189
_cell_measurement_temperature 100(2)
_cell_measurement_theta_max 30.471
_cell_measurement_theta_min 2.204
_cell_volume 3016.2(5)
_computing_cell_refinement 'SAINT (Bruker, 2016)'
_computing_data_collection 'APEX3 (Bruker, 2016)'
_computing_data_reduction 'SAINT (Bruker, 2016)'
_computing_molecular_graphics 'Olex2 1.5 (Dolomanov et al., 2009)'
_computing_publication_material 'Olex2 1.5 (Dolomanov et al., 2009)'
_computing_structure_refinement 'SHELXL-2018/3 (Sheldrick, 2018)'
_computing_structure_solution 'SHELXT 2018/2 (Sheldrick, 2018)'
_diffrn_ambient_temperature 100(2)
_diffrn_detector 'Photon II CPAD Area Detector'
_diffrn_detector_area_resol_mean 7.39
_diffrn_measured_fraction_theta_full 0.999
_diffrn_measured_fraction_theta_max 0.998
_diffrn_measurement_device '\k-geometry diffractometer'
_diffrn_measurement_device_type 'Bruker D8 VENTURE Kappa Duo PHOTON II CPAD'
_diffrn_measurement_method '\f and \w scans'
_diffrn_radiation_monochromator 'multilayer mirrors'
_diffrn_radiation_type MoK\a
_diffrn_radiation_wavelength 0.71073
_diffrn_reflns_av_R_equivalents 0.0697
_diffrn_reflns_av_unetI/netI 0.0326
_diffrn_reflns_Laue_measured_fraction_full 0.999
_diffrn_reflns_Laue_measured_fraction_max 0.998
_diffrn_reflns_limit_h_max 24
_diffrn_reflns_limit_h_min -24
_diffrn_reflns_limit_k_max 14
_diffrn_reflns_limit_k_min -14
_diffrn_reflns_limit_l_max 26
_diffrn_reflns_limit_l_min -26
_diffrn_reflns_number 122470
_diffrn_reflns_point_group_measured_fraction_full 0.998
_diffrn_reflns_point_group_measured_fraction_max 0.996
_diffrn_reflns_theta_full 25.242
_diffrn_reflns_theta_max 31.035
_diffrn_reflns_theta_min 2.633
_diffrn_source 'micro-focus sealed tube'
_diffrn_source_type 'Incoatech I\mS HB'
_exptl_absorpt_coefficient_mu 0.078
_exptl_absorpt_correction_T_max 0.7462
_exptl_absorpt_correction_T_min 0.6690
_exptl_absorpt_correction_type multi-scan
_exptl_absorpt_process_details
;
 SADABS 2016/2: Krause, L., Herbst-Irmer, R., Sheldrick G.M. & Stalke D.,
 J. Appl. Cryst. 48 (2015) 3-10
;
_exptl_crystal_colour colorless
_exptl_crystal_density_diffrn 1.204
_exptl_crystal_description plate
_exptl_crystal_F_000 1184
_exptl_crystal_size_max 0.2
_exptl_crystal_size_mid 0.12
_exptl_crystal_size_min 0.1
_refine_diff_density_max 0.537
_refine_diff_density_min -0.262
_refine_diff_density_rms 0.047
_refine_ls_abs_structure_details
;
 Refined as an inversion twin.
;
_refine_ls_abs_structure_Flack -0.2(10)
_refine_ls_extinction_method none
_refine_ls_goodness_of_fit_ref 1.041
_refine_ls_hydrogen_treatment mixed
_refine_ls_matrix_type full
_refine_ls_number_parameters 374
_refine_ls_number_reflns 9605
_refine_ls_number_restraints 2
_refine_ls_restrained_S_all 1.041
_refine_ls_R_factor_all 0.0492
_refine_ls_R_factor_gt 0.0434
_refine_ls_shift/su_max 0.000
_refine_ls_shift/su_mean 0.000
_refine_ls_structure_factor_coef Fsqd
_refine_ls_weighting_details 'w=1/[\s^2^(Fo^2^)+(0.0670P)^2^+1.3147P] where P=(Fo^2^+2Fc^2^)/3'
_refine_ls_weighting_scheme calc
_refine_ls_wR_factor_gt 0.1119
_refine_ls_wR_factor_ref 0.1161
_reflns_Friedel_coverage 0.996
_reflns_Friedel_fraction_full 0.998
_reflns_Friedel_fraction_max 0.995
_reflns_number_gt 8866
_reflns_number_total 9605
_reflns_threshold_expression 'I > 2\s(I)'
_cod_data_source_file d6dt00852f2.cif
_cod_data_source_block mo_APR_21223_a
_cod_depositor_comments 'Adding full bibliography for 7721003--7721010.cif.'
_cod_database_code 7721008
_shelx_shelxl_version_number 2018/3
_shelx_space_group_comment
;
The symmetry employed for this shelxl refinement is uniquely defined
by the following loop, which should always be used as a source of
symmetry information in preference to the above space-group names.
They are only intended as comments.
;
_shelx_estimated_absorpt_t_max 0.992
_shelx_estimated_absorpt_t_min 0.985
_olex2_refinement_description
;
1. Twinned data refinement
 Scales: 1.18125
 -0.18125
2.a Ternary CH refined with riding coordinates:
 C11(H11), C14(H14), C23(H23), C26(H26), C29(H29)
2.b Secondary CH2 refined with riding coordinates:
 C2(H2A,H2B), C3(H3A,H3B), C4(H4A,H4B), C30(H30A,H30B)
2.c Aromatic/amide H refined with riding coordinates:
 C7(H7), C8(H8), C9(H9), C19(H19), C20(H20), C21(H21)
2.d Idealised Me refined as rotating group:
 C12(H12A,H12B,H12C), C13(H13A,H13B,H13C), C15(H15A,H15B,H15C), C16(H16A,H16B,
 H16C), C24(H24A,H24B,H24C), C25(H25A,H25B,H25C), C27(H27A,H27B,H27C), C28(H28A,
 H28B,H28C), C33(H33A,H33B,H33C)
;
_olex2_submission_special_instructions 'No special instructions were received'

loop_
_space_group_symop_operation_xyz
'x, y, z'
'x, -y, z+1/2'
'x+1/2, y+1/2, z'
'x+1/2, -y+1/2, z+1/2'

loop_
_atom_site_label
_atom_site_type_symbol
_atom_site_fract_x
_atom_site_fract_y
_atom_site_fract_z
_atom_site_U_iso_or_equiv
_atom_site_adp_type
_atom_site_occupancy
_atom_site_site_symmetry_order
_atom_site_calc_flag
_atom_site_refinement_flags_posn
_atom_site_refinement_flags_adp
_atom_site_refinement_flags_occupancy
_atom_site_disorder_assembly
_atom_site_disorder_group
O1 O 0.41602(9) 0.56148(15) 0.51510(8) 0.0195(3) Uani 1 1 d . . . . .
O2 O 0.38859(11) 0.39456(18) 0.59295(9) 0.0306(4) Uani 1 1 d . . . . .
O3 O 0.56040(12) 0.32423(19) 0.44290(13) 0.0437(5) Uani 1 1 d . . . . .
O4 O 0.65912(10) 0.47503(16) 0.42934(9) 0.0252(3) Uani 1 1 d . . . . .
N1 N 0.51399(9) 0.86556(15) 0.43149(8) 0.0132(3) Uani 1 1 d . . . . .
N2 N 0.47298(10) 0.85774(16) 0.54816(8) 0.0144(3) Uani 1 1 d . . . . .
C1 C 0.49276(11) 0.79027(17) 0.48830(10) 0.0132(3) Uani 1 1 d . . . . .
C2 C 0.47253(13) 1.00925(19) 0.55231(11) 0.0189(3) Uani 1 1 d . . . . .
H2A H 0.526638 1.042818 0.567304 0.023 Uiso 1 1 calc R U . . .
H2B H 0.434874 1.039502 0.588828 0.023 Uiso 1 1 calc R U . . .
C3 C 0.44741(12) 1.06792(19) 0.47938(11) 0.0185(3) Uani 1 1 d . . . . .
H3A H 0.448017 1.169322 0.481179 0.022 Uiso 1 1 calc R U . . .
H3B H 0.392622 1.037323 0.464651 0.022 Uiso 1 1 calc R U . . .
C4 C 0.50660(13) 1.01653(18) 0.42635(11) 0.0192(4) Uani 1 1 d . . . . .
H4A H 0.488361 1.042564 0.376553 0.023 Uiso 1 1 calc R U . . .
H4B H 0.559474 1.059374 0.437075 0.023 Uiso 1 1 calc R U . . .
C5 C 0.54786(11) 0.80322(18) 0.36883(9) 0.0133(3) Uani 1 1 d . . . . .
C6 C 0.49646(11) 0.76908(19) 0.30905(10) 0.0144(3) Uani 1 1 d . . . . .
C7 C 0.52969(12) 0.7061(2) 0.24999(10) 0.0191(4) Uani 1 1 d . . . . .
H7 H 0.496111 0.679064 0.209656 0.023 Uiso 1 1 calc R U . . .
C8 C 0.61155(12) 0.6824(2) 0.24956(11) 0.0210(4) Uani 1 1 d . . . . .
H8 H 0.633374 0.636865 0.209587 0.025 Uiso 1 1 calc R U . . .
C9 C 0.66176(12) 0.7249(2) 0.30731(11) 0.0185(3) Uani 1 1 d . . . . .
H9 H 0.717842 0.711226 0.305373 0.022 Uiso 1 1 calc R U . . .
C10 C 0.63118(11) 0.78745(19) 0.36817(10) 0.0150(3) Uani 1 1 d . . . . .
C11 C 0.40730(11) 0.7988(2) 0.30714(10) 0.0174(3) Uani 1 1 d . . . . .
H11 H 0.393550 0.835744 0.355420 0.021 Uiso 1 1 calc R U . . .
C12 C 0.35722(13) 0.6694(2) 0.29186(13) 0.0236(4) Uani 1 1 d . . . . .
H12A H 0.372971 0.598220 0.327072 0.035 Uiso 1 1 calc R U . . .
H12B H 0.366322 0.636452 0.242881 0.035 Uiso 1 1 calc R U . . .
H12C H 0.300375 0.690933 0.295852 0.035 Uiso 1 1 calc R U . . .
C13 C 0.38584(14) 0.9072(3) 0.24968(14) 0.0285(5) Uani 1 1 d . . . . .
H13A H 0.420651 0.987222 0.257210 0.043 Uiso 1 1 calc R U . . .
H13B H 0.329886 0.934892 0.253566 0.043 Uiso 1 1 calc R U . . .
H13C H 0.393225 0.868965 0.201465 0.043 Uiso 1 1 calc R U . . .
C14 C 0.68845(12) 0.8465(2) 0.42676(11) 0.0180(3) Uani 1 1 d . . . . .
H14 H 0.656797 0.870565 0.469504 0.022 Uiso 1 1 calc R U . . .
C15 C 0.72500(14) 0.9789(2) 0.39782(13) 0.0258(4) Uani 1 1 d . . . . .
H15A H 0.759675 1.020929 0.435823 0.039 Uiso 1 1 calc R U . . .
H15B H 0.682068 1.042904 0.383190 0.039 Uiso 1 1 calc R U . . .
H15C H 0.756581 0.957456 0.355974 0.039 Uiso 1 1 calc R U . . .
C16 C 0.75641(14) 0.7504(2) 0.45235(14) 0.0288(5) Uani 1 1 d . . . . .
H16A H 0.789431 0.795466 0.490517 0.043 Uiso 1 1 calc R U . . .
H16B H 0.789471 0.728454 0.411562 0.043 Uiso 1 1 calc R U . . .
H16C H 0.733802 0.665814 0.471361 0.043 Uiso 1 1 calc R U . . .
C17 C 0.45793(11) 0.79058(19) 0.61617(10) 0.0151(3) Uani 1 1 d . . . . .
C18 C 0.37876(12) 0.7553(2) 0.63134(10) 0.0175(3) Uani 1 1 d . . . . .
C19 C 0.36595(13) 0.6998(2) 0.69942(11) 0.0223(4) Uani 1 1 d . . . . .
H19 H 0.313401 0.673149 0.710842 0.027 Uiso 1 1 calc R U . . .
C20 C 0.42830(14) 0.6829(2) 0.75068(11) 0.0251(4) Uani 1 1 d . . . . .
H20 H 0.418308 0.644438 0.796555 0.030 Uiso 1 1 calc R U . . .
C21 C 0.50501(14) 0.7220(2) 0.73504(11) 0.0236(4) Uani 1 1 d . . . . .
H21 H 0.547200 0.711134 0.770768 0.028 Uiso 1 1 calc R U . . .
C22 C 0.52175(12) 0.7774(2) 0.66762(10) 0.0184(4) Uani 1 1 d . . . . .
C23 C 0.60636(12) 0.8263(2) 0.65472(11) 0.0206(4) Uani 1 1 d . . . . .
H23 H 0.607964 0.857170 0.603254 0.025 Uiso 1 1 calc R U . . .
C24 C 0.66951(13) 0.7151(2) 0.66729(13) 0.0263(4) Uani 1 1 d . . . . .
H24A H 0.721324 0.748720 0.652149 0.039 Uiso 1 1 calc R U . . .
H24B H 0.654100 0.633553 0.638979 0.039 Uiso 1 1 calc R U . . .
H24C H 0.673675 0.691374 0.718806 0.039 Uiso 1 1 calc R U . . .
C25 C 0.62685(16) 0.9494(3) 0.70351(14) 0.0319(5) Uani 1 1 d . . . . .
H25A H 0.681889 0.978812 0.696128 0.048 Uiso 1 1 calc R U . . .
H25B H 0.621798 0.923255 0.754237 0.048 Uiso 1 1 calc R U . . .
H25C H 0.589981 1.024895 0.691379 0.048 Uiso 1 1 calc R U . . .
C26 C 0.30880(12) 0.7821(2) 0.57802(11) 0.0206(4) Uani 1 1 d . . . . .
H26 H 0.329839 0.787486 0.528387 0.025 Uiso 1 1 calc R U . . .
C27 C 0.24468(14) 0.6695(3) 0.57790(14) 0.0294(5) Uani 1 1 d . . . . .
H27A H 0.207593 0.681337 0.535763 0.044 Uiso 1 1 calc R U . . .
H27B H 0.215116 0.675895 0.622273 0.044 Uiso 1 1 calc R U . . .
H27C H 0.270402 0.579508 0.575571 0.044 Uiso 1 1 calc R U . . .
C28 C 0.26983(14) 0.9203(3) 0.59491(13) 0.0282(4) Uani 1 1 d . . . . .
H28A H 0.223153 0.934853 0.561794 0.042 Uiso 1 1 calc R U . . .
H28B H 0.308587 0.994234 0.588806 0.042 Uiso 1 1 calc R U . . .
H28C H 0.252887 0.919965 0.644909 0.042 Uiso 1 1 calc R U . . .
C29 C 0.56349(12) 0.53196(19) 0.51323(11) 0.0184(3) Uani 1 1 d . . . . .
H29 H 0.607787 0.593933 0.531002 0.022 Uiso 1 1 calc R U . . .
C30 C 0.52616(14) 0.4563(2) 0.57553(12) 0.0225(4) Uani 1 1 d . . . . .
H30A H 0.543726 0.359380 0.576725 0.027 Uiso 1 1 calc R U . . .
H30B H 0.542522 0.499572 0.622309 0.027 Uiso 1 1 calc R U . . .
C31 C 0.43641(13) 0.4647(2) 0.56258(11) 0.0205(4) Uani 1 1 d . . . . .
C32 C 0.59141(13) 0.4317(2) 0.45862(13) 0.0229(4) Uani 1 1 d . . . . .
C33 C 0.69272(15) 0.3864(3) 0.37684(15) 0.0336(5) Uani 1 1 d . . . . .
H33A H 0.741646 0.427713 0.359477 0.050 Uiso 1 1 calc R U . . .
H33B H 0.653962 0.373389 0.336031 0.050 Uiso 1 1 calc R U . . .
H33C H 0.705495 0.297458 0.399146 0.050 Uiso 1 1 calc R U . . .
B1 B 0.48607(13) 0.6205(2) 0.47738(11) 0.0163(4) Uani 1 1 d . . . . .
H1 H 0.4778(18) 0.602(3) 0.4211(16) 0.024 Uiso 1 1 d . U . . .

loop_
_atom_site_aniso_label
_atom_site_aniso_U_11
_atom_site_aniso_U_22
_atom_site_aniso_U_33
_atom_site_aniso_U_23
_atom_site_aniso_U_13
_atom_site_aniso_U_12
O1 0.0194(7) 0.0184(6) 0.0211(6) 0.0016(5) 0.0038(5) -0.0029(5)
O2 0.0405(10) 0.0259(8) 0.0258(8) 0.0048(6) 0.0071(7) -0.0107(7)
O3 0.0414(10) 0.0222(8) 0.0700(14) -0.0215(9) 0.0297(10) -0.0137(7)
O4 0.0249(8) 0.0227(7) 0.0287(8) -0.0047(6) 0.0073(6) -0.0019(6)
N1 0.0169(7) 0.0100(6) 0.0128(6) 0.0005(5) 0.0029(5) 0.0007(5)
N2 0.0175(7) 0.0134(6) 0.0125(6) 0.0011(5) 0.0032(5) 0.0020(5)
C1 0.0142(7) 0.0123(7) 0.0131(7) 0.0007(6) 0.0012(6) 0.0006(6)
C2 0.0253(9) 0.0130(8) 0.0186(8) -0.0026(6) 0.0050(7) 0.0014(7)
C3 0.0219(9) 0.0125(7) 0.0214(9) 0.0012(7) 0.0035(7) 0.0039(6)
C4 0.0286(10) 0.0103(7) 0.0191(8) 0.0011(6) 0.0066(7) 0.0007(7)
C5 0.0165(8) 0.0122(7) 0.0117(7) 0.0009(6) 0.0040(6) -0.0007(6)
C6 0.0143(8) 0.0144(7) 0.0148(7) 0.0016(6) 0.0028(6) -0.0017(6)
C7 0.0210(9) 0.0223(9) 0.0142(8) -0.0016(6) 0.0032(7) -0.0052(7)
C8 0.0218(9) 0.0240(9) 0.0178(8) -0.0043(7) 0.0076(7) -0.0014(7)
C9 0.0155(8) 0.0203(9) 0.0200(8) -0.0006(7) 0.0055(6) -0.0004(7)
C10 0.0153(8) 0.0144(7) 0.0154(8) 0.0018(6) 0.0026(6) -0.0018(6)
C11 0.0156(8) 0.0205(8) 0.0161(8) 0.0037(6) 0.0023(6) -0.0010(6)
C12 0.0177(9) 0.0245(10) 0.0286(10) 0.0028(8) -0.0005(7) -0.0066(7)
C13 0.0211(10) 0.0306(11) 0.0338(11) 0.0135(9) 0.0002(8) 0.0009(8)
C14 0.0167(8) 0.0194(8) 0.0180(8) 0.0016(7) 0.0003(6) -0.0040(7)
C15 0.0290(11) 0.0211(9) 0.0274(10) 0.0011(8) 0.0017(8) -0.0099(8)
C16 0.0212(10) 0.0273(10) 0.0368(12) 0.0028(9) -0.0098(8) -0.0030(8)
C17 0.0184(8) 0.0150(8) 0.0122(7) 0.0004(6) 0.0039(6) 0.0026(6)
C18 0.0187(8) 0.0188(8) 0.0154(8) -0.0015(7) 0.0046(6) 0.0018(7)
C19 0.0248(10) 0.0238(9) 0.0189(9) 0.0004(7) 0.0085(7) -0.0004(7)
C20 0.0345(11) 0.0258(10) 0.0155(8) 0.0034(7) 0.0064(8) 0.0025(8)
C21 0.0289(10) 0.0274(10) 0.0144(8) 0.0019(8) 0.0010(7) 0.0059(8)
C22 0.0202(9) 0.0207(8) 0.0145(8) -0.0012(6) 0.0021(7) 0.0046(7)
C23 0.0180(9) 0.0253(9) 0.0181(8) -0.0014(7) -0.0009(6) 0.0028(7)
C24 0.0190(9) 0.0336(11) 0.0258(10) -0.0058(8) -0.0036(7) 0.0060(8)
C25 0.0329(12) 0.0299(11) 0.0327(12) -0.0111(9) -0.0002(9) -0.0037(9)
C26 0.0176(8) 0.0258(10) 0.0186(8) -0.0025(7) 0.0033(7) 0.0008(7)
C27 0.0214(10) 0.0339(12) 0.0332(11) -0.0080(9) 0.0050(8) -0.0057(8)
C28 0.0217(10) 0.0316(11) 0.0309(11) -0.0021(9) -0.0018(8) 0.0072(8)
C29 0.0197(9) 0.0132(8) 0.0224(9) 0.0000(7) 0.0016(7) 0.0004(6)
C30 0.0279(10) 0.0174(8) 0.0220(9) 0.0053(7) -0.0004(7) 0.0018(7)
C31 0.0284(10) 0.0155(8) 0.0177(8) -0.0006(7) 0.0008(7) -0.0025(7)
C32 0.0218(9) 0.0150(8) 0.0325(10) 0.0003(7) 0.0053(8) 0.0018(7)
C33 0.0311(12) 0.0344(12) 0.0366(13) -0.0138(10) 0.0141(10) -0.0033(10)
B1 0.0173(9) 0.0139(8) 0.0177(9) 0.0006(7) 0.0012(7) -0.0014(7)

loop_
_atom_type_symbol
_atom_type_description
_atom_type_scat_dispersion_real
_atom_type_scat_dispersion_imag
_atom_type_scat_source
C C 0.0033 0.0016 'International Tables Vol C Tables 4.2.6.8 and 6.1.1.4'
H H 0.0000 0.0000 'International Tables Vol C Tables 4.2.6.8 and 6.1.1.4'
B B 0.0013 0.0007 'International Tables Vol C Tables 4.2.6.8 and 6.1.1.4'
N N 0.0061 0.0033 'International Tables Vol C Tables 4.2.6.8 and 6.1.1.4'
O O 0.0106 0.0060 'International Tables Vol C Tables 4.2.6.8 and 6.1.1.4'

loop_
_geom_angle_atom_site_label_1
_geom_angle_atom_site_label_2
_geom_angle_atom_site_label_3
_geom_angle
_geom_angle_site_symmetry_1
_geom_angle_site_symmetry_3
_geom_angle_publ_flag
C31 O1 B1 113.47(16) . . ?
C32 O4 C33 116.53(18) . . ?
C1 N1 C4 124.72(15) . . ?
C1 N1 C5 121.62(14) . . ?
C5 N1 C4 113.66(14) . . ?
C1 N2 C2 122.30(15) . . ?
C1 N2 C17 123.58(15) . . ?
C17 N2 C2 113.86(14) . . ?
N1 C1 B1 117.76(15) . . ?
N2 C1 N1 117.47(15) . . ?
N2 C1 B1 124.59(15) . . ?
N2 C2 C3 109.56(15) . . ?
C2 C3 C4 106.94(16) . . ?
N1 C4 C3 110.10(15) . . ?
C6 C5 N1 118.72(16) . . ?
C10 C5 N1 118.64(16) . . ?
C10 C5 C6 122.51(16) . . ?
C5 C6 C11 122.42(16) . . ?
C7 C6 C5 117.98(17) . . ?
C7 C6 C11 119.60(17) . . ?
C8 C7 C6 120.53(18) . . ?
C7 C8 C9 120.38(18) . . ?
C8 C9 C10 121.21(17) . . ?
C5 C10 C14 122.93(17) . . ?
C9 C10 C5 117.12(17) . . ?
C9 C10 C14 119.71(17) . . ?
C6 C11 C12 112.00(16) . . ?
C6 C11 C13 110.27(16) . . ?
C13 C11 C12 109.42(18) . . ?
C10 C14 C15 108.48(16) . . ?
C10 C14 C16 114.89(17) . . ?
C16 C14 C15 108.72(17) . . ?
C18 C17 N2 119.07(17) . . ?
C22 C17 N2 118.20(17) . . ?
C22 C17 C18 122.34(17) . . ?
C17 C18 C26 122.12(17) . . ?
C19 C18 C17 117.36(18) . . ?
C19 C18 C26 120.45(18) . . ?
C20 C19 C18 121.4(2) . . ?
C21 C20 C19 120.01(19) . . ?
C20 C21 C22 121.3(2) . . ?
C17 C22 C23 123.24(17) . . ?
C21 C22 C17 117.55(18) . . ?
C21 C22 C23 119.14(17) . . ?
C22 C23 C24 113.25(18) . . ?
C22 C23 C25 109.73(17) . . ?
C24 C23 C25 109.52(18) . . ?
C18 C26 C27 113.26(19) . . ?
C18 C26 C28 109.94(17) . . ?
C27 C26 C28 108.98(18) . . ?
C30 C29 B1 102.31(15) . . ?
C32 C29 C30 110.18(16) . . ?
C32 C29 B1 109.33(17) . . ?
C31 C30 C29 107.00(16) . . ?
O1 C31 C30 111.55(17) . . ?
O2 C31 O1 123.8(2) . . ?
O2 C31 C30 124.6(2) . . ?
O3 C32 O4 122.6(2) . . ?
O3 C32 C29 126.1(2) . . ?
O4 C32 C29 111.18(18) . . ?
O1 B1 C1 111.82(15) . . ?
O1 B1 C29 102.97(15) . . ?
C29 B1 C1 114.74(15) . . ?

loop_
_geom_bond_atom_site_label_1
_geom_bond_atom_site_label_2
_geom_bond_distance
_geom_bond_site_symmetry_2
_geom_bond_publ_flag
O1 C31 1.323(2) . ?
O1 B1 1.506(3) . ?
O2 C31 1.211(3) . ?
O3 C32 1.200(3) . ?
O4 C32 1.346(3) . ?
O4 C33 1.435(3) . ?
N1 C1 1.344(2) . ?
N1 C4 1.481(2) . ?
N1 C5 1.448(2) . ?
N2 C1 1.343(2) . ?
N2 C2 1.480(2) . ?
N2 C17 1.451(2) . ?
C1 B1 1.672(3) . ?
C2 C3 1.507(3) . ?
C3 C4 1.512(3) . ?
C5 C6 1.409(2) . ?
C5 C10 1.403(3) . ?
C6 C7 1.392(3) . ?
C6 C11 1.518(3) . ?
C7 C8 1.389(3) . ?
C8 C9 1.391(3) . ?
C9 C10 1.398(3) . ?
C10 C14 1.526(3) . ?
C11 C12 1.534(3) . ?
C11 C13 1.530(3) . ?
C14 C15 1.537(3) . ?
C14 C16 1.531(3) . ?
C17 C18 1.409(3) . ?
C17 C22 1.403(3) . ?
C18 C19 1.396(3) . ?
C18 C26 1.518(3) . ?
C19 C20 1.386(3) . ?
C20 C21 1.382(3) . ?
C21 C22 1.399(3) . ?
C22 C23 1.523(3) . ?
C23 C24 1.525(3) . ?
C23 C25 1.531(3) . ?
C26 C27 1.535(3) . ?
C26 C28 1.536(3) . ?
C29 C30 1.527(3) . ?
C29 C32 1.497(3) . ?
C29 B1 1.668(3) . ?
C30 C31 1.511(3) . ?

loop_
_geom_torsion_atom_site_label_1
_geom_torsion_atom_site_label_2
_geom_torsion_atom_site_label_3
_geom_torsion_atom_site_label_4
_geom_torsion
_geom_torsion_site_symmetry_1
_geom_torsion_site_symmetry_2
_geom_torsion_site_symmetry_3
_geom_torsion_site_symmetry_4
_geom_torsion_publ_flag
N1 C1 B1 O1 -140.97(16) . . . . ?
N1 C1 B1 C29 102.25(19) . . . . ?
N1 C5 C6 C7 -178.42(16) . . . . ?
N1 C5 C6 C11 1.7(2) . . . . ?
N1 C5 C10 C9 179.03(16) . . . . ?
N1 C5 C10 C14 -6.7(3) . . . . ?
N2 C1 B1 O1 34.1(2) . . . . ?
N2 C1 B1 C29 -82.7(2) . . . . ?
N2 C2 C3 C4 -58.8(2) . . . . ?
N2 C17 C18 C19 -175.51(17) . . . . ?
N2 C17 C18 C26 1.5(3) . . . . ?
N2 C17 C22 C21 175.17(17) . . . . ?
N2 C17 C22 C23 -1.8(3) . . . . ?
C1 N1 C4 C3 -19.6(3) . . . . ?
C1 N1 C5 C6 94.5(2) . . . . ?
C1 N1 C5 C10 -89.6(2) . . . . ?
C1 N2 C2 C3 33.8(2) . . . . ?
C1 N2 C17 C18 -93.6(2) . . . . ?
C1 N2 C17 C22 93.4(2) . . . . ?
C2 N2 C1 N1 1.2(3) . . . . ?
C2 N2 C1 B1 -173.87(17) . . . . ?
C2 N2 C17 C18 92.2(2) . . . . ?
C2 N2 C17 C22 -80.8(2) . . . . ?
C2 C3 C4 N1 51.9(2) . . . . ?
C4 N1 C1 N2 -8.8(3) . . . . ?
C4 N1 C1 B1 166.62(17) . . . . ?
C4 N1 C5 C6 -86.1(2) . . . . ?
C4 N1 C5 C10 89.7(2) . . . . ?
C5 N1 C1 N2 170.45(16) . . . . ?
C5 N1 C1 B1 -14.1(2) . . . . ?
C5 N1 C4 C3 161.10(16) . . . . ?
C5 C6 C7 C8 -2.2(3) . . . . ?
C5 C6 C11 C12 -124.78(19) . . . . ?
C5 C6 C11 C13 113.1(2) . . . . ?
C5 C10 C14 C15 -100.9(2) . . . . ?
C5 C10 C14 C16 137.25(19) . . . . ?
C6 C5 C10 C9 -5.3(3) . . . . ?
C6 C5 C10 C14 169.02(17) . . . . ?
C6 C7 C8 C9 -1.9(3) . . . . ?
C7 C6 C11 C12 55.3(2) . . . . ?
C7 C6 C11 C13 -66.8(2) . . . . ?
C7 C8 C9 C10 2.5(3) . . . . ?
C8 C9 C10 C5 1.0(3) . . . . ?
C8 C9 C10 C14 -173.47(18) . . . . ?
C9 C10 C14 C15 73.3(2) . . . . ?
C9 C10 C14 C16 -48.6(2) . . . . ?
C10 C5 C6 C7 5.9(3) . . . . ?
C10 C5 C6 C11 -174.00(17) . . . . ?
C11 C6 C7 C8 177.70(18) . . . . ?
C17 N2 C1 N1 -172.56(16) . . . . ?
C17 N2 C1 B1 12.4(3) . . . . ?
C17 N2 C2 C3 -151.87(16) . . . . ?
C17 C18 C19 C20 1.4(3) . . . . ?
C17 C18 C26 C27 143.75(19) . . . . ?
C17 C18 C26 C28 -94.1(2) . . . . ?
C17 C22 C23 C24 -126.1(2) . . . . ?
C17 C22 C23 C25 111.2(2) . . . . ?
C18 C17 C22 C21 2.5(3) . . . . ?
C18 C17 C22 C23 -174.49(17) . . . . ?
C18 C19 C20 C21 0.4(3) . . . . ?
C19 C18 C26 C27 -39.3(3) . . . . ?
C19 C18 C26 C28 82.9(2) . . . . ?
C19 C20 C21 C22 -0.8(3) . . . . ?
C20 C21 C22 C17 -0.6(3) . . . . ?
C20 C21 C22 C23 176.5(2) . . . . ?
C21 C22 C23 C24 57.0(2) . . . . ?
C21 C22 C23 C25 -65.7(2) . . . . ?
C22 C17 C18 C19 -2.9(3) . . . . ?
C22 C17 C18 C26 174.16(18) . . . . ?
C26 C18 C19 C20 -175.7(2) . . . . ?
C29 C30 C31 O1 -16.8(2) . . . . ?
C29 C30 C31 O2 165.0(2) . . . . ?
C30 C29 C32 O3 33.7(3) . . . . ?
C30 C29 C32 O4 -144.50(18) . . . . ?
C30 C29 B1 O1 -10.17(18) . . . . ?
C30 C29 B1 C1 111.57(17) . . . . ?
C31 O1 B1 C1 -123.09(17) . . . . ?
C31 O1 B1 C29 0.6(2) . . . . ?
C32 C29 C30 C31 -100.71(19) . . . . ?
C32 C29 B1 O1 106.61(17) . . . . ?
C32 C29 B1 C1 -131.64(17) . . . . ?
C33 O4 C32 O3 0.8(4) . . . . ?
C33 O4 C32 C29 179.03(19) . . . . ?
B1 O1 C31 O2 -171.93(19) . . . . ?
B1 O1 C31 C30 9.8(2) . . . . ?
B1 C29 C30 C31 15.46(19) . . . . ?
B1 C29 C32 O3 -78.0(3) . . . . ?
B1 C29 C32 O4 103.8(2) . . . . ?

loop_
_twin_individual_id
_twin_individual_mass_fraction_refined
1 1.18125
2 -0.18125
